data_2219937
loop_
_publ_author_name
'Yang, Xu-Hong'
'Wu, Ming-Hu'

_publ_section_title
;
 3-(2-Aminoethyl)-2-(4-fluoroanilino)quinazolin-4(3<i>H</i>)-one
;
_journal_coeditor_code LH2717
_journal_issue 11
_journal_name_full 'Acta Crystallographica Section E'
_journal_page_first o2240
_journal_paper_doi 10.1107/S1600536808035058
_journal_volume 64
_journal_year 2008
_chemical_formula_iupac 'C16 H15 F N4 O'
_chemical_formula_moiety 'C16 H15 F N4 O'
_chemical_formula_sum 'C16 H15 F N4 O'
_chemical_formula_weight 298.32
_chemical_name_systematic
;
3-(2-Aminoethyl)-2-(4-fluoroanilino)quinazolin-4(3<i>H</i>)-one
;
_space_group_IT_number 2
_symmetry_cell_setting triclinic
_symmetry_space_group_name_Hall '-P 1'
_symmetry_space_group_name_H-M 'P -1'
_atom_sites_solution_hydrogens geom
_atom_sites_solution_primary direct
_atom_sites_solution_secondary difmap
_cell_angle_alpha 89.360(10)
_cell_angle_beta 80.537(10)
_cell_angle_gamma 77.163(10)
_cell_formula_units_Z 2
_cell_length_a 8.2836(8)
_cell_length_b 9.3103(10)
_cell_length_c 9.4952(10)
_cell_measurement_reflns_used 2276
_cell_measurement_temperature 292(2)
_cell_measurement_theta_max 28.86
_cell_measurement_theta_min 2.24
_cell_volume 704.03(13)
_computing_cell_refinement 'SAINT (Bruker, 2007)'
_computing_data_collection 'SMART (Bruker, 2007)'
_computing_data_reduction 'SAINT (Bruker, 2007)'
_computing_molecular_graphics 'PLATON (Spek, 2003)'
_computing_publication_material 'SHELXTL (Sheldrick, 2008)'
_computing_structure_refinement 'SHELXL97 (Sheldrick, 2008)'
_computing_structure_solution 'SHELXS97 (Sheldrick, 2008)'
_diffrn_ambient_temperature 292(2)
_diffrn_measured_fraction_theta_full 0.983
_diffrn_measured_fraction_theta_max 0.983
_diffrn_measurement_device_type 'Bruker SMART APEX CCD'
_diffrn_measurement_method \w
_diffrn_radiation_monochromator graphite
_diffrn_radiation_source 'fine-focus sealed tube'
_diffrn_radiation_type MoK\a
_diffrn_radiation_wavelength 0.71073
_diffrn_reflns_av_R_equivalents 0.0121
_diffrn_reflns_av_sigmaI/netI 0.0178
_diffrn_reflns_limit_h_max 10
_diffrn_reflns_limit_h_min -9
_diffrn_reflns_limit_k_max 11
_diffrn_reflns_limit_k_min -11
_diffrn_reflns_limit_l_max 11
_diffrn_reflns_limit_l_min -11
_diffrn_reflns_number 4078
_diffrn_reflns_theta_full 25.99
_diffrn_reflns_theta_max 25.99
_diffrn_reflns_theta_min 2.18
_diffrn_standards_number 0
_exptl_absorpt_coefficient_mu 0.101
_exptl_absorpt_correction_T_max 0.9900
_exptl_absorpt_correction_T_min 0.9701
_exptl_absorpt_correction_type multi-scan
_exptl_absorpt_process_details '(SADABS; Bruker, 2001)'
_exptl_crystal_colour colourless
_exptl_crystal_density_diffrn 1.407
_exptl_crystal_density_method 'not measured'
_exptl_crystal_description block
_exptl_crystal_F_000 312
_exptl_crystal_size_max 0.20
_exptl_crystal_size_mid 0.10
_exptl_crystal_size_min 0.10
_refine_diff_density_max 0.161
_refine_diff_density_min -0.151
_refine_ls_extinction_coef 0.033(5)
_refine_ls_extinction_expression Fc^*^=kFc[1+0.001xFc^2^\l^3^/sin(2\q)]^-1/4^
_refine_ls_extinction_method 'SHELXL97 (Sheldrick, 2008)'
_refine_ls_goodness_of_fit_ref 1.050
_refine_ls_hydrogen_treatment mixed
_refine_ls_matrix_type full
_refine_ls_number_parameters 209
_refine_ls_number_reflns 2726
_refine_ls_number_restraints 0
_refine_ls_restrained_S_all 1.050
_refine_ls_R_factor_all 0.0443
_refine_ls_R_factor_gt 0.0383
_refine_ls_shift/su_max 0.001
_refine_ls_shift/su_mean 0.000
_refine_ls_structure_factor_coef Fsqd
_refine_ls_weighting_details 'calc w=1/[\s^2^(Fo^2^)+(0.0572P)^2^+0.1074P] where P=(Fo^2^+2Fc^2^)/3'
_refine_ls_weighting_scheme calc
_refine_ls_wR_factor_gt 0.1073
_refine_ls_wR_factor_ref 0.1114
_reflns_number_gt 2318
_reflns_number_total 2726
_reflns_threshold_expression I>2\s(I)
_cod_data_source_file lh2717.cif
_cod_data_source_block I
_cod_depositor_comments
;
The following automatic conversions were performed:
'_symmetry_cell_setting' value 'Triclinic' changed to 'triclinic'
according to '/home/saulius/struct/CIF-dictionaries/cif_core.dic'
dictionary named 'cif_core.dic' version 2.4.1 from 2010-06-29.

Automatic conversion script
Id: cif_fix_enum 1527 2010-12-29 10:47:43Z saulius 

The following automatic conversions were performed:

'_symmetry_cell_setting' value 'Triclinic' changed to 'triclinic'
according to /home/saulius/struct/CIF-dictionaries/cif_core.dic
dictionary named 'cif_core.dic' version 2.4.1 from 2010-06-29.

Automatic conversion script
Id: cif_fix_values 1715 2011-07-08 13:25:40Z adriana 
;
_cod_database_code 2219937
_cod_database_fobs_code 2219937

loop_
_symmetry_equiv_pos_as_xyz
'x, y, z'
'-x, -y, -z'

loop_
_atom_site_type_symbol
_atom_site_label
_atom_site_fract_x
_atom_site_fract_y
_atom_site_fract_z
_atom_site_U_iso_or_equiv
_atom_site_adp_type
_atom_site_calc_flag
_atom_site_refinement_flags
_atom_site_occupancy
C C1 0.26560(18) 0.91647(15) 0.45066(18) 0.0596(4) Uani d . 1
C C2 0.1522(2) 0.87525(15) 0.37986(16) 0.0589(4) Uani d . 1
H H2 0.1451 0.9031 0.2863 0.071 Uiso calc R 1
C C3 0.04783(17) 0.79107(14) 0.45047(14) 0.0503(3) Uani d . 1
H H3 -0.0308 0.7624 0.4040 0.060 Uiso calc R 1
C C4 0.05872(15) 0.74874(13) 0.58961(14) 0.0449(3) Uani d . 1
C C5 0.17665(17) 0.79171(15) 0.65820(16) 0.0536(3) Uani d . 1
H H5 0.1860 0.7632 0.7512 0.064 Uiso calc R 1
C C6 0.28049(18) 0.87722(16) 0.58782(18) 0.0604(4) Uani d . 1
H H6 0.3590 0.9074 0.6333 0.073 Uiso calc R 1
C C7 -0.02621(15) 0.55612(14) 0.74400(13) 0.0424(3) Uani d . 1
C C8 0.15458(16) 0.37171(14) 0.83809(13) 0.0444(3) Uani d . 1
C C9 0.31903(18) 0.30166(17) 0.85105(16) 0.0573(4) Uani d . 1
H H9 0.4075 0.3440 0.8121 0.069 Uiso calc R 1
C C10 0.3511(2) 0.17169(18) 0.92037(17) 0.0670(4) Uani d . 1
H H10 0.4613 0.1260 0.9272 0.080 Uiso calc R 1
C C11 0.2208(2) 0.10669(18) 0.98092(18) 0.0690(4) Uani d . 1
H H11 0.2438 0.0177 1.0271 0.083 Uiso calc R 1
C C12 0.0591(2) 0.17479(17) 0.97182(16) 0.0587(4) Uani d . 1
H H12 -0.0284 0.1326 1.0136 0.070 Uiso calc R 1
C C13 0.02374(16) 0.30663(14) 0.90063(13) 0.0459(3) Uani d . 1
C C14 -0.14830(17) 0.37725(15) 0.88772(14) 0.0479(3) Uani d . 1
C C15 -0.33989(16) 0.58408(16) 0.79762(15) 0.0523(3) Uani d . 1
H H15A -0.3462 0.6893 0.8010 0.063 Uiso calc R 1
H H15B -0.4153 0.5613 0.8799 0.063 Uiso calc R 1
C C16 -0.39955(16) 0.54589(16) 0.66308(16) 0.0555(4) Uani d . 1
H H16A -0.3651 0.4403 0.6447 0.067 Uiso calc R 1
H H16B -0.5212 0.5731 0.6772 0.067 Uiso calc R 1
F F1 0.36536(13) 1.00298(12) 0.38271(13) 0.0901(4) Uani d . 1
N N1 -0.06114(14) 0.67357(13) 0.65917(13) 0.0496(3) Uani d . 1
H H1 -0.151(2) 0.6763(17) 0.6150(16) 0.060 Uiso d . 1
N N2 0.12716(13) 0.49763(12) 0.75954(11) 0.0459(3) Uani d . 1
H H4A -0.2947(19) 0.5633(17) 0.4621(17) 0.055 Uiso d . 1
H H4B -0.411(2) 0.6934(17) 0.5178(15) 0.055 Uiso d . 1
N N3 -0.16619(13) 0.50507(12) 0.80814(11) 0.0448(3) Uani d . 1
N N4 -0.33145(16) 0.62199(16) 0.53930(14) 0.0590(3) Uani d . 1
O O1 -0.27139(13) 0.33072(12) 0.94041(12) 0.0654(3) Uani d . 1

loop_
_atom_site_aniso_label
_atom_site_aniso_U_11
_atom_site_aniso_U_22
_atom_site_aniso_U_33
_atom_site_aniso_U_12
_atom_site_aniso_U_13
_atom_site_aniso_U_23
C1 0.0477(8) 0.0456(7) 0.0809(10) -0.0143(6) 0.0073(7) 0.0107(7)
C2 0.0648(9) 0.0473(7) 0.0579(8) -0.0098(7) 0.0053(7) 0.0068(6)
C3 0.0511(8) 0.0419(7) 0.0559(8) -0.0093(6) -0.0050(6) 0.0015(6)
C4 0.0364(6) 0.0387(6) 0.0566(7) -0.0069(5) -0.0015(5) 0.0050(5)
C5 0.0434(7) 0.0536(8) 0.0647(8) -0.0136(6) -0.0081(6) 0.0092(6)
C6 0.0413(7) 0.0536(8) 0.0880(11) -0.0148(6) -0.0097(7) 0.0079(7)
C7 0.0381(7) 0.0470(7) 0.0433(6) -0.0146(5) -0.0034(5) 0.0022(5)
C8 0.0434(7) 0.0514(7) 0.0409(6) -0.0159(6) -0.0071(5) 0.0053(5)
C9 0.0435(8) 0.0697(9) 0.0620(8) -0.0185(7) -0.0115(6) 0.0179(7)
C10 0.0518(9) 0.0761(10) 0.0731(10) -0.0097(8) -0.0183(7) 0.0242(8)
C11 0.0698(10) 0.0655(10) 0.0738(10) -0.0170(8) -0.0177(8) 0.0287(8)
C12 0.0584(9) 0.0619(9) 0.0592(8) -0.0235(7) -0.0063(7) 0.0159(7)
C13 0.0462(7) 0.0517(7) 0.0421(6) -0.0177(6) -0.0050(5) 0.0039(5)
C14 0.0447(7) 0.0547(7) 0.0460(7) -0.0201(6) -0.0007(5) 0.0026(6)
C15 0.0348(7) 0.0582(8) 0.0595(8) -0.0086(6) 0.0028(6) 0.0021(6)
C16 0.0334(7) 0.0580(8) 0.0755(9) -0.0106(6) -0.0095(6) 0.0043(7)
F1 0.0763(7) 0.0820(7) 0.1149(9) -0.0407(6) 0.0059(6) 0.0289(6)
N1 0.0379(6) 0.0532(7) 0.0607(7) -0.0154(5) -0.0099(5) 0.0125(5)
N2 0.0382(6) 0.0514(6) 0.0498(6) -0.0157(5) -0.0054(4) 0.0094(5)
N3 0.0353(6) 0.0517(6) 0.0476(6) -0.0142(5) -0.0013(4) 0.0029(5)
N4 0.0429(7) 0.0710(8) 0.0621(8) -0.0101(6) -0.0096(6) 0.0019(6)
O1 0.0476(6) 0.0723(7) 0.0788(7) -0.0275(5) 0.0011(5) 0.0166(5)

loop_
_atom_type_symbol
_atom_type_description
_atom_type_scat_dispersion_real
_atom_type_scat_dispersion_imag
_atom_type_scat_source
C C 0.0033 0.0016 'International Tables Vol C Tables 4.2.6.8 and 6.1.1.4'
H H 0.0000 0.0000 'International Tables Vol C Tables 4.2.6.8 and 6.1.1.4'
N N 0.0061 0.0033 'International Tables Vol C Tables 4.2.6.8 and 6.1.1.4'
O O 0.0106 0.0060 'International Tables Vol C Tables 4.2.6.8 and 6.1.1.4'
F F 0.0171 0.0103 'International Tables Vol C Tables 4.2.6.8 and 6.1.1.4'

loop_
_geom_angle_atom_site_label_1
_geom_angle_atom_site_label_2
_geom_angle_atom_site_label_3
_geom_angle
C2 C1 F1 118.49(14)
C2 C1 C6 122.61(13)
F1 C1 C6 118.88(15)
C1 C2 C3 118.37(14)
C1 C2 H2 120.8
C3 C2 H2 120.8
C2 C3 C4 120.93(13)
C2 C3 H3 119.5
C4 C3 H3 119.5
C3 C4 C5 119.19(12)
C3 C4 N1 117.79(12)
C5 C4 N1 122.81(12)
C6 C5 C4 119.92(14)
C6 C5 H5 120.0
C4 C5 H5 120.0
C1 C6 C5 118.98(14)
C1 C6 H6 120.5
C5 C6 H6 120.5
N2 C7 N1 120.96(11)
N2 C7 N3 124.41(11)
N1 C7 N3 114.62(11)
N2 C8 C9 119.28(12)
N2 C8 C13 122.38(12)
C9 C8 C13 118.27(12)
C10 C9 C8 120.65(14)
C10 C9 H9 119.7
C8 C9 H9 119.7
C9 C10 C11 120.84(14)
C9 C10 H10 119.6
C11 C10 H10 119.6
C12 C11 C10 119.42(14)
C12 C11 H11 120.3
C10 C11 H11 120.3
C11 C12 C13 120.67(14)
C11 C12 H12 119.7
C13 C12 H12 119.7
C12 C13 C8 120.13(13)
C12 C13 C14 120.69(12)
C8 C13 C14 119.18(12)
O1 C14 N3 120.70(12)
O1 C14 C13 124.22(13)
N3 C14 C13 115.08(11)
N3 C15 C16 113.90(11)
N3 C15 H15A 108.8
C16 C15 H15A 108.8
N3 C15 H15B 108.8
C16 C15 H15B 108.8
H15A C15 H15B 107.7
N4 C16 C15 111.68(12)
N4 C16 H16A 109.3
C15 C16 H16A 109.3
N4 C16 H16B 109.3
C15 C16 H16B 109.3
H16A C16 H16B 107.9
C7 N1 C4 124.69(11)
C7 N1 H1 114.5(10)
C4 N1 H1 115.2(10)
C7 N2 C8 117.77(11)
C14 N3 C7 121.02(11)
C14 N3 C15 116.82(11)
C7 N3 C15 122.16(11)
C16 N4 H4A 112.6(10)
C16 N4 H4B 109.1(10)
H4A N4 H4B 106.8(14)

loop_
_geom_bond_atom_site_label_1
_geom_bond_atom_site_label_2
_geom_bond_distance
C1 C2 1.362(2)
C1 F1 1.3626(16)
C1 C6 1.366(2)
C2 C3 1.3819(19)
C2 H2 0.9300
C3 C4 1.3859(19)
C3 H3 0.9300
C4 C5 1.388(2)
C4 N1 1.4123(16)
C5 C6 1.3870(19)
C5 H5 0.9300
C6 H6 0.9300
C7 N2 1.2980(16)
C7 N1 1.3581(17)
C7 N3 1.3956(15)
C8 N2 1.3785(16)
C8 C9 1.3981(19)
C8 C13 1.4023(18)
C9 C10 1.366(2)
C9 H9 0.9300
C10 C11 1.392(2)
C10 H10 0.9300
C11 C12 1.365(2)
C11 H11 0.9300
C12 C13 1.3914(19)
C12 H12 0.9300
C13 C14 1.4551(19)
C14 O1 1.2254(15)
C14 N3 1.3955(17)
C15 N3 1.4821(16)
C15 C16 1.516(2)
C15 H15A 0.9700
C15 H15B 0.9700
C16 N4 1.464(2)
C16 H16A 0.9700
C16 H16B 0.9700
N1 H1 0.908(17)
N4 H4A 0.889(16)
N4 H4B 0.872(16)

loop_
_geom_hbond_atom_site_label_D
_geom_hbond_atom_site_label_H
_geom_hbond_atom_site_label_A
_geom_hbond_site_symmetry_A
_geom_hbond_distance_DH
_geom_hbond_distance_HA
_geom_hbond_distance_DA
_geom_hbond_angle_DHA
N1 H1 N4 . 0.908(17) 1.925(17) 2.8049(17) 162.8(14)
N4 H4A N2 2_566 0.889(16) 2.323(16) 3.1321(18) 151.4(13)
C3 H3 Cg 2_566 0.93000 2.769(12) 3.4741(15) 132.0(10)

loop_
_geom_torsion_atom_site_label_1
_geom_torsion_atom_site_label_2
_geom_torsion_atom_site_label_3
_geom_torsion_atom_site_label_4
_geom_torsion
F1 C1 C2 C3 -178.16(12)
C6 C1 C2 C3 0.4(2)
C1 C2 C3 C4 -0.4(2)
C2 C3 C4 C5 -0.1(2)
C2 C3 C4 N1 174.74(12)
C3 C4 C5 C6 0.7(2)
N1 C4 C5 C6 -173.93(12)
C2 C1 C6 C5 0.2(2)
F1 C1 C6 C5 178.68(12)
C4 C5 C6 C1 -0.7(2)
N2 C8 C9 C10 -175.78(14)
C13 C8 C9 C10 1.3(2)
C8 C9 C10 C11 -0.6(3)
C9 C10 C11 C12 -0.6(3)
C10 C11 C12 C13 1.2(3)
C11 C12 C13 C8 -0.5(2)
C11 C12 C13 C14 178.40(13)
N2 C8 C13 C12 176.23(12)
C9 C8 C13 C12 -0.8(2)
N2 C8 C13 C14 -2.65(19)
C9 C8 C13 C14 -179.65(12)
C12 C13 C14 O1 2.4(2)
C8 C13 C14 O1 -178.72(13)
C12 C13 C14 N3 -177.09(12)
C8 C13 C14 N3 1.78(18)
N3 C15 C16 N4 -78.30(15)
N2 C7 N1 C4 -4.7(2)
N3 C7 N1 C4 176.42(11)
C3 C4 N1 C7 138.77(13)
C5 C4 N1 C7 -46.58(19)
N1 C7 N2 C8 -174.97(11)
N3 C7 N2 C8 3.84(19)
C9 C8 N2 C7 176.85(12)
C13 C8 N2 C7 -0.13(19)
O1 C14 N3 C7 -177.93(12)
C13 C14 N3 C7 1.58(17)
O1 C14 N3 C15 3.07(19)
C13 C14 N3 C15 -177.42(11)
N2 C7 N3 C14 -4.69(19)
N1 C7 N3 C14 174.18(11)
N2 C7 N3 C15 174.25(12)
N1 C7 N3 C15 -6.87(17)
C16 C15 N3 C14 -96.27(14)
C16 C15 N3 C7 84.75(15)

loop_
_cod_related_entry_id
_cod_related_entry_database
_cod_related_entry_code
1 ChemSpider 24741050
